data_7025034
loop_
_publ_author_name
'Benet-Buchholz, Jordi'
'Comba, Peter'
'Llobet, Antoni'
'Roeser, Stephan'
'Vadivelu, Prabha'
'Wiesner, Sebastian'

_publ_section_title
;
 The Ru(IV)=O-catalyzed sulfoxidation: a gated mechanism where O to S
 linkage isomerization switches between different efficiencies.
;
_journal_issue 13
_journal_name_full 'Dalton transactions (Cambridge, England : 2003)'
_journal_page_first 3315
_journal_page_last 3320
_journal_paper_doi 10.1039/b924614b
_journal_volume 39
_journal_year 2010
_chemical_formula_sum 'C34.33 H34.67 Cl0.67 F12 N6 O2.83 P2 Ru S'
_chemical_formula_weight 1023.39
_chemical_name_systematic
;
?
;
_space_group_IT_number 14
_symmetry_cell_setting monoclinic
_symmetry_space_group_name_Hall '-P 2ybc'
_symmetry_space_group_name_H-M 'P 1 21/c 1'
_atom_sites_solution_hydrogens geom
_atom_sites_solution_primary direct
_atom_sites_solution_secondary difmap
_audit_creation_method SHELXL-97
_cell_angle_alpha 90.00
_cell_angle_beta 90.387(9)
_cell_angle_gamma 90.00
_cell_formula_units_Z 4
_cell_length_a 11.958(3)
_cell_length_b 11.263(3)
_cell_length_c 31.378(7)
_cell_measurement_reflns_used 791
_cell_measurement_temperature 100(2)
_cell_measurement_theta_max 25.50
_cell_measurement_theta_min 2.81
_cell_volume 4226.0(18)
_computing_cell_refinement 'Bruker APEX2 v2009.1-0'
_computing_data_collection 'Bruker APEX2 v2009.1-0'
_computing_data_reduction 'Bruker SAINT V7.60A'
_computing_molecular_graphics 'Bruker SHELXTL'
_computing_publication_material 'Bruker SHELXTL'
_computing_structure_refinement 'SHELXS-97 (Sheldrick, 2008)'
_computing_structure_solution 'SHELXS-97 (Sheldrick, 2008)'
_diffrn_ambient_temperature 100(2)
_diffrn_detector_area_resol_mean 512
_diffrn_detector_type '4K CCD area detector APEX II'
_diffrn_measured_fraction_theta_full 0.977
_diffrn_measured_fraction_theta_max 0.977
_diffrn_measurement_device_type 'Kappa 4-axis goniometer bruker-nonius'
_diffrn_measurement_method
;
Fullsphere data collection, phi and omega scans
;
_diffrn_measurement_specimen_support 'magnetic support whith 10 micron nylon fiber cryoloop'
_diffrn_radiation_monochromator 'Multilayer Montel 200 mirrors'
_diffrn_radiation_type MoK\a
_diffrn_radiation_wavelength 0.71073
_diffrn_reflns_av_R_equivalents 0.0726
_diffrn_reflns_av_sigmaI/netI 0.0930
_diffrn_reflns_limit_h_max 17
_diffrn_reflns_limit_h_min -17
_diffrn_reflns_limit_k_max 16
_diffrn_reflns_limit_k_min -14
_diffrn_reflns_limit_l_max 44
_diffrn_reflns_limit_l_min -45
_diffrn_reflns_number 29121
_diffrn_reflns_theta_full 30.80
_diffrn_reflns_theta_max 30.80
_diffrn_reflns_theta_min 1.70
_diffrn_source 'rotating anode X-ray tube'
_diffrn_source_current 70
_diffrn_source_power 50
_diffrn_source_size '3 mm x 0.3 mm fine focus'
_diffrn_source_type 'Bruker-Nonius FR 591'
_exptl_absorpt_coefficient_mu 0.633
_exptl_absorpt_correction_T_max 1.0
_exptl_absorpt_correction_T_min 0.8434
_exptl_absorpt_correction_type empirical
_exptl_absorpt_process_details
;
SADABS Version 2008/1 Bruker-Nonius
Blessing, Acta Cryst. (1995) A51 33-38
;
_exptl_crystal_colour yellow
_exptl_crystal_density_diffrn 1.609
_exptl_crystal_density_method 'not measured'
_exptl_crystal_description Plate
_exptl_crystal_F_000 2059
_exptl_crystal_size_max 0.30
_exptl_crystal_size_mid 0.10
_exptl_crystal_size_min 0.02
_refine_diff_density_max 3.812
_refine_diff_density_min -3.477
_refine_diff_density_rms 0.192
_refine_ls_extinction_method none
_refine_ls_goodness_of_fit_ref 1.413
_refine_ls_hydrogen_treatment noref
_refine_ls_matrix_type full
_refine_ls_number_parameters 587
_refine_ls_number_reflns 12935
_refine_ls_number_restraints 8
_refine_ls_restrained_S_all 1.413
_refine_ls_R_factor_all 0.1342
_refine_ls_R_factor_gt 0.0953
_refine_ls_shift/su_max 0.001
_refine_ls_shift/su_mean 0.000
_refine_ls_structure_factor_coef Fsqd
_refine_ls_weighting_details 'calc w=1/[\s^2^(Fo^2^)+(0.1000P)^2^+0.0000P] where P=(Fo^2^+2Fc^2^)/3'
_refine_ls_weighting_scheme calc
_refine_ls_wR_factor_gt 0.2331
_refine_ls_wR_factor_ref 0.2493
_reflns_number_gt 9020
_reflns_number_total 12935
_reflns_threshold_expression >2sigma(I)
_cod_data_source_file b924614b.txt
_cod_data_source_block exp226ap_0m
_cod_depositor_comments
;
The following automatic conversions were performed:
'_diffrn_measurement_specimen_suppport' tag replaced with
'_diffrn_measurement_specimen_support'.

Automatic conversion script
Id: cif_correct_tags 1440 2010-10-19 06:21:57Z saulius 

The following automatic conversions were performed:

'_symmetry_cell_setting' value 'Monoclinic' changed to 'monoclinic'
according to /home/saulius/struct/CIF-dictionaries/cif_core.dic
dictionary named 'cif_core.dic' version 2.4.2 from 2011-04-26.

Automatic conversion script
Id: cif_fix_values 1891 2012-01-12 08:04:46Z andrius 
;
_cod_original_cell_volume 4225.8(19)
_cod_original_sg_symbol_H-M P2(1)/c
_cod_database_code 7025034

loop_
_symmetry_equiv_pos_as_xyz
'x, y, z'
'-x, y+1/2, -z+1/2'
'-x, -y, -z'
'x, -y-1/2, z-1/2'

loop_
_atom_site_label
_atom_site_type_symbol
_atom_site_fract_x
_atom_site_fract_y
_atom_site_fract_z
_atom_site_U_iso_or_equiv
_atom_site_adp_type
_atom_site_occupancy
_atom_site_symmetry_multiplicity
_atom_site_calc_flag
_atom_site_refinement_flags
_atom_site_disorder_assembly
_atom_site_disorder_group
Cl1B Cl 0.7815(9) 0.5405(7) 0.4212(3) 0.086(2) Uani 0.33 1 d PD A .
Cl2B Cl 0.8979(10) 0.3300(12) 0.4529(5) 0.084(4) Uani 0.22 1 d P A 1
Cl2' Cl 0.923(2) 0.371(3) 0.4853(11) 0.16(2) Uani 0.11 1 d PD A 2
C1B C 0.8885(18) 0.477(4) 0.4492(10) 0.10(2) Uani 0.33 1 d PD . .
H1BA H 0.9591 0.5063 0.4366 0.122 Uiso 0.22 1 calc PR A 1
H1BB H 0.8855 0.5091 0.4786 0.122 Uiso 0.22 1 calc PR A 1
H1BC H 0.9219 0.5484 0.4629 0.122 Uiso 0.11 1 calc PR A 2
H1BD H 0.9405 0.4578 0.4258 0.122 Uiso 0.11 1 calc PR A 2
O1W O 0.866(5) 0.483(4) 0.4486(14) 0.18(3) Uani 0.33 1 d P B 3
O2W O 1.0000 0.5000 0.5000 0.37(11) Uani 0.17 1 d P C 3
O3W O 0.981(11) 0.540(10) 0.492(4) 0.34(5) Uani 0.33 1 d PU . 4
C1 C 0.9441(5) 0.7835(5) 0.29299(16) 0.0258(11) Uani 1 1 d . . .
H1 H 0.9194 0.8109 0.2659 0.031 Uiso 1 1 calc R . .
C2 C 1.0250(5) 0.6954(5) 0.29448(18) 0.0297(12) Uani 1 1 d . . .
H2 H 1.0534 0.6628 0.2688 0.036 Uiso 1 1 calc R . .
C3 C 1.0638(5) 0.6556(5) 0.33308(18) 0.0278(11) Uani 1 1 d . . .
H3 H 1.1200 0.5961 0.3346 0.033 Uiso 1 1 calc R . .
C4 C 1.0194(5) 0.7040(5) 0.36995(17) 0.0280(12) Uani 1 1 d . . .
H4 H 1.0437 0.6772 0.3972 0.034 Uiso 1 1 calc R . .
C5 C 0.9389(5) 0.7921(5) 0.36629(16) 0.0223(10) Uani 1 1 d . . .
C6 C 0.8936(4) 0.8531(4) 0.40320(16) 0.0208(10) Uani 1 1 d . . .
C7 C 0.9139(5) 0.8439(5) 0.44696(16) 0.0259(11) Uani 1 1 d . . .
H7 H 0.9612 0.7886 0.4611 0.031 Uiso 1 1 calc R . .
C8 C 0.8508(5) 0.9317(5) 0.46504(16) 0.0230(10) Uani 1 1 d . . .
C9 C 0.8401(5) 0.9647(5) 0.50974(16) 0.0267(11) Uani 1 1 d . . .
C10 C 0.8605(6) 0.8823(6) 0.54146(18) 0.0363(14) Uani 1 1 d . . .
H10 H 0.8790 0.8030 0.5340 0.044 Uiso 1 1 calc R . .
C11 C 0.8545(6) 0.9136(7) 0.5836(2) 0.0421(16) Uani 1 1 d . . .
H11 H 0.8689 0.8556 0.6050 0.051 Uiso 1 1 calc R . .
C12 C 0.8279(5) 1.0276(7) 0.59535(19) 0.0407(16) Uani 1 1 d . . .
H12 H 0.8254 1.0488 0.6246 0.049 Uiso 1 1 calc R . .
C13 C 0.8048(5) 1.1118(7) 0.5642(2) 0.0401(15) Uani 1 1 d . . .
H13 H 0.7841 1.1902 0.5721 0.048 Uiso 1 1 calc R . .
C14 C 0.8121(5) 1.0811(5) 0.52132(18) 0.0293(12) Uani 1 1 d . . .
H14 H 0.7980 1.1389 0.4999 0.035 Uiso 1 1 calc R . .
C15 C 0.9872(4) 1.1172(5) 0.31847(16) 0.0242(10) Uani 1 1 d . . .
H15 H 1.0239 1.0448 0.3119 0.029 Uiso 1 1 calc R . .
C16 C 1.0482(5) 1.2217(5) 0.31763(18) 0.0288(12) Uani 1 1 d . . .
H16 H 1.1257 1.2210 0.3112 0.035 Uiso 1 1 calc R . .
C17 C 0.9937(5) 1.3270(5) 0.32640(19) 0.0326(13) Uani 1 1 d . . .
H17 H 1.0331 1.4002 0.3258 0.039 Uiso 1 1 calc R . .
C18 C 0.8815(5) 1.3245(5) 0.33601(18) 0.0310(12) Uani 1 1 d . . .
H18 H 0.8434 1.3964 0.3422 0.037 Uiso 1 1 calc R . .
C19 C 0.8240(5) 1.2177(5) 0.33674(16) 0.0226(10) Uani 1 1 d . . .
C20 C 0.7043(5) 1.2060(5) 0.34585(17) 0.0247(11) Uani 1 1 d . . .
C21 C 0.6291(6) 1.2960(5) 0.3547(2) 0.0353(14) Uani 1 1 d . . .
H21 H 0.6537 1.3761 0.3556 0.042 Uiso 1 1 calc R . .
C22 C 0.5169(5) 1.2687(5) 0.3622(2) 0.0347(14) Uani 1 1 d . . .
H22 H 0.4643 1.3303 0.3671 0.042 Uiso 1 1 calc R . .
C23 C 0.4833(5) 1.1516(6) 0.36237(18) 0.0331(13) Uani 1 1 d . . .
H23 H 0.4075 1.1318 0.3678 0.040 Uiso 1 1 calc R . .
C24 C 0.5609(5) 1.0630(5) 0.35461(17) 0.0267(11) Uani 1 1 d . . .
C25 C 0.5427(5) 0.9331(5) 0.35489(18) 0.0278(11) Uani 1 1 d . . .
C26 C 0.4431(5) 0.8833(6) 0.3667(2) 0.0390(15) Uani 1 1 d . . .
H26 H 0.3817 0.9317 0.3748 0.047 Uiso 1 1 calc R . .
C27 C 0.4339(6) 0.7591(7) 0.3664(2) 0.0478(18) Uani 1 1 d . . .
H27 H 0.3663 0.7215 0.3747 0.057 Uiso 1 1 calc R . .
C28 C 0.5240(6) 0.6932(6) 0.3541(2) 0.0402(15) Uani 1 1 d . . .
H28 H 0.5187 0.6091 0.3537 0.048 Uiso 1 1 calc R . .
C29 C 0.6221(5) 0.7470(5) 0.34228(19) 0.0301(12) Uani 1 1 d . . .
H29 H 0.6836 0.6996 0.3336 0.036 Uiso 1 1 calc R . .
C30 C 0.6752(5) 1.1170(5) 0.24582(19) 0.0335(13) Uani 1 1 d . . .
H30A H 0.7234 1.1834 0.2543 0.050 Uiso 1 1 calc R . .
H30B H 0.6027 1.1243 0.2600 0.050 Uiso 1 1 calc R . .
H30C H 0.6640 1.1183 0.2149 0.050 Uiso 1 1 calc R . .
C31 C 0.6372(6) 0.8808(6) 0.24117(19) 0.0381(15) Uani 1 1 d . . .
H31A H 0.6273 0.8929 0.2104 0.057 Uiso 1 1 calc R . .
H31B H 0.5661 0.8948 0.2556 0.057 Uiso 1 1 calc R . .
H31C H 0.6619 0.7991 0.2465 0.057 Uiso 1 1 calc R . .
O1A O 0.6113(6) 0.1286(8) 0.4521(2) 0.101(3) Uani 1 1 d . . .
C1A C 0.5487(7) 0.1894(8) 0.4722(2) 0.053(2) Uani 1 1 d . . .
C2A C 0.5852(15) 0.3097(10) 0.4848(5) 0.158(8) Uani 1 1 d . . .
H2A1 H 0.6646 0.3197 0.4782 0.236 Uiso 1 1 calc R . .
H2A2 H 0.5741 0.3202 0.5155 0.236 Uiso 1 1 calc R . .
H2A3 H 0.5412 0.3689 0.4691 0.236 Uiso 1 1 calc R . .
C3A C 0.4384(11) 0.1578(15) 0.4873(6) 0.158(8) Uani 1 1 d . . .
H3A1 H 0.4381 0.0744 0.4962 0.236 Uiso 1 1 calc R . .
H3A2 H 0.3835 0.1693 0.4643 0.236 Uiso 1 1 calc R . .
H3A3 H 0.4189 0.2083 0.5116 0.236 Uiso 1 1 calc R . .
F1 F 0.2598(4) 0.0236(5) 0.30601(16) 0.0710(15) Uani 1 1 d . . .
F2 F 0.1790(5) -0.0617(7) 0.2506(2) 0.108(2) Uani 1 1 d . . .
F3 F 0.3238(6) -0.0063(5) 0.20859(18) 0.0833(18) Uani 1 1 d . . .
F4 F 0.2299(4) 0.1250(5) 0.24574(16) 0.0726(15) Uani 1 1 d . . .
F5 F 0.3595(6) -0.1120(4) 0.2695(2) 0.098(2) Uani 1 1 d . . .
F6 F 0.4052(3) 0.0777(4) 0.26618(17) 0.0618(13) Uani 1 1 d . . .
F7 F 0.3971(4) 0.4799(5) 0.42516(19) 0.0703(15) Uani 1 1 d . . .
F8 F 0.2926(5) 0.4966(5) 0.36792(16) 0.0653(14) Uani 1 1 d . . .
F9 F 0.1378(4) 0.4460(5) 0.40422(18) 0.0691(14) Uani 1 1 d . . .
F10 F 0.2452(6) 0.4253(6) 0.46318(17) 0.099(2) Uani 1 1 d . . .
F11 F 0.2904(5) 0.3263(4) 0.4049(2) 0.086(2) Uani 1 1 d . . .
F12 F 0.2435(4) 0.5953(4) 0.42630(18) 0.0637(13) Uani 1 1 d . . .
N1 N 0.8989(4) 0.8321(4) 0.32794(14) 0.0216(9) Uani 1 1 d . . .
N2 N 0.8209(3) 0.9408(4) 0.39473(13) 0.0176(8) Uani 1 1 d . . .
N3 N 0.7953(4) 0.9887(4) 0.43319(13) 0.0209(8) Uani 1 1 d . . .
H3A H 0.7489 1.0484 0.4369 0.025 Uiso 1 1 calc R . .
N4 N 0.8799(4) 1.1148(4) 0.32808(13) 0.0208(8) Uani 1 1 d . . .
N5 N 0.6663(3) 1.0926(4) 0.34521(13) 0.0203(8) Uani 1 1 d . . .
N6 N 0.6322(4) 0.8673(4) 0.34294(14) 0.0253(9) Uani 1 1 d . . .
O1 O 0.8384(3) 0.9689(4) 0.23309(12) 0.0276(8) Uani 1 1 d . . .
P1 P 0.29303(14) 0.00513(14) 0.25831(5) 0.0306(3) Uani 1 1 d . . .
P2 P 0.26734(14) 0.46022(14) 0.41536(5) 0.0339(3) Uani 1 1 d . . .
Ru1 Ru 0.77497(3) 0.96721(4) 0.331726(12) 0.01811(12) Uani 1 1 d . . .
S2 S 0.73935(10) 0.98127(11) 0.26091(4) 0.0209(3) Uani 1 1 d . . .

loop_
_atom_site_aniso_label
_atom_site_aniso_U_11
_atom_site_aniso_U_22
_atom_site_aniso_U_33
_atom_site_aniso_U_23
_atom_site_aniso_U_13
_atom_site_aniso_U_12
Cl1B 0.110(7) 0.050(4) 0.097(6) 0.001(4) -0.007(5) -0.009(4)
Cl2B 0.070(7) 0.071(7) 0.112(11) 0.046(7) 0.016(7) 0.007(6)
Cl2' 0.052(15) 0.32(7) 0.11(3) -0.06(4) 0.019(16) -0.03(3)
C1B 0.11(3) 0.15(5) 0.044(18) 0.01(2) 0.032(19) -0.08(3)
O1W 0.29(5) 0.14(3) 0.13(3) 0.02(2) 0.04(3) 0.18(4)
O2W 0.36(11) 0.35(12) 0.41(14) 0.34(12) 0.37(12) 0.34(11)
O3W 0.35(6) 0.32(7) 0.33(6) 0.03(5) 0.01(4) 0.03(5)
C1 0.031(3) 0.026(3) 0.020(2) -0.004(2) -0.002(2) 0.007(2)
C2 0.030(3) 0.029(3) 0.030(3) -0.008(2) -0.001(2) 0.013(2)
C3 0.032(3) 0.016(2) 0.035(3) -0.005(2) -0.007(2) 0.005(2)
C4 0.040(3) 0.019(2) 0.025(3) -0.001(2) -0.003(2) 0.006(2)
C5 0.028(3) 0.017(2) 0.022(2) -0.0039(19) 0.0003(19) -0.003(2)
C6 0.020(2) 0.017(2) 0.025(2) -0.0011(19) -0.0018(18) 0.0019(19)
C7 0.037(3) 0.020(2) 0.021(2) 0.002(2) -0.004(2) 0.005(2)
C8 0.029(3) 0.017(2) 0.023(2) 0.0000(19) -0.0003(19) -0.001(2)
C9 0.027(2) 0.034(3) 0.019(2) 0.001(2) 0.0028(19) 0.003(2)
C10 0.054(4) 0.030(3) 0.025(3) 0.004(2) -0.002(3) 0.001(3)
C11 0.051(4) 0.051(4) 0.025(3) 0.003(3) -0.002(3) -0.003(3)
C12 0.028(3) 0.072(5) 0.023(3) -0.012(3) 0.002(2) -0.004(3)
C13 0.034(3) 0.050(4) 0.037(3) -0.014(3) 0.003(3) 0.002(3)
C14 0.029(3) 0.031(3) 0.028(3) -0.001(2) 0.002(2) 0.004(2)
C15 0.024(2) 0.027(3) 0.022(2) 0.006(2) -0.0033(19) -0.001(2)
C16 0.030(3) 0.029(3) 0.027(3) 0.005(2) -0.003(2) -0.004(2)
C17 0.045(4) 0.022(3) 0.031(3) 0.001(2) -0.002(2) -0.010(3)
C18 0.048(4) 0.017(3) 0.028(3) 0.001(2) 0.001(2) -0.004(2)
C19 0.028(3) 0.016(2) 0.024(2) 0.0021(19) -0.0029(19) 0.002(2)
C20 0.034(3) 0.017(2) 0.023(2) 0.0013(19) -0.001(2) 0.005(2)
C21 0.044(4) 0.025(3) 0.037(3) 0.002(2) 0.002(3) 0.014(3)
C22 0.037(3) 0.029(3) 0.038(3) -0.001(2) 0.003(3) 0.018(3)
C23 0.021(3) 0.049(4) 0.030(3) 0.001(3) 0.003(2) 0.011(3)
C24 0.022(2) 0.031(3) 0.027(3) 0.002(2) 0.002(2) 0.009(2)
C25 0.021(2) 0.032(3) 0.030(3) 0.004(2) 0.005(2) -0.003(2)
C26 0.021(3) 0.043(4) 0.053(4) 0.000(3) 0.010(3) -0.008(3)
C27 0.031(3) 0.051(4) 0.062(5) 0.007(4) 0.013(3) -0.010(3)
C28 0.044(4) 0.027(3) 0.050(4) 0.008(3) 0.009(3) -0.014(3)
C29 0.030(3) 0.022(3) 0.038(3) 0.004(2) 0.005(2) -0.003(2)
C30 0.041(3) 0.032(3) 0.027(3) 0.003(2) -0.003(2) 0.008(3)
C31 0.046(4) 0.039(3) 0.029(3) 0.000(3) -0.004(3) -0.018(3)
O1A 0.098(5) 0.156(8) 0.049(4) -0.019(4) -0.015(3) 0.095(6)
C1A 0.056(5) 0.060(5) 0.044(4) 0.000(4) 0.000(3) 0.020(4)
C2A 0.220(18) 0.042(6) 0.209(17) -0.027(8) -0.126(14) 0.018(9)
C3A 0.064(8) 0.128(13) 0.28(2) 0.067(14) 0.037(11) -0.011(9)
F1 0.067(3) 0.102(4) 0.044(3) 0.013(3) 0.009(2) 0.017(3)
F2 0.085(4) 0.146(6) 0.092(5) 0.002(4) -0.020(3) -0.078(4)
F3 0.107(5) 0.085(4) 0.058(3) -0.023(3) 0.024(3) -0.015(3)
F4 0.063(3) 0.081(4) 0.074(3) 0.028(3) 0.006(3) 0.034(3)
F5 0.118(5) 0.025(2) 0.150(6) 0.012(3) 0.050(4) 0.020(3)
F6 0.030(2) 0.052(3) 0.104(4) -0.004(3) -0.009(2) -0.011(2)
F7 0.041(2) 0.082(4) 0.088(4) -0.009(3) -0.018(2) 0.018(3)
F8 0.074(3) 0.075(3) 0.047(3) 0.015(2) 0.006(2) 0.007(3)
F9 0.037(2) 0.078(4) 0.092(4) -0.017(3) 0.007(2) -0.010(2)
F10 0.133(5) 0.106(5) 0.057(3) 0.040(3) 0.032(3) 0.055(4)
F11 0.088(4) 0.023(2) 0.148(5) -0.001(3) 0.057(4) 0.004(2)
F12 0.052(3) 0.033(2) 0.107(4) -0.009(2) 0.008(3) 0.011(2)
N1 0.026(2) 0.017(2) 0.022(2) 0.0006(16) -0.0016(16) -0.0006(18)
N2 0.0195(19) 0.0151(19) 0.0184(18) 0.0010(15) 0.0015(14) 0.0026(16)
N3 0.028(2) 0.0153(19) 0.0191(19) 0.0005(15) 0.0029(16) 0.0022(17)
N4 0.022(2) 0.024(2) 0.0168(18) 0.0055(16) -0.0007(15) 0.0032(18)
N5 0.0167(19) 0.019(2) 0.026(2) 0.0015(16) 0.0041(16) 0.0040(16)
N6 0.028(2) 0.025(2) 0.023(2) 0.0044(18) 0.0019(17) 0.0008(19)
O1 0.0258(18) 0.036(2) 0.0215(17) 0.0054(16) 0.0043(14) 0.0043(18)
P1 0.0318(8) 0.0219(7) 0.0381(8) -0.0051(6) 0.0001(6) -0.0044(6)
P2 0.0368(8) 0.0250(7) 0.0399(8) 0.0030(6) 0.0035(6) 0.0082(7)
Ru1 0.01819(19) 0.0167(2) 0.01948(19) 0.00191(15) 0.00153(12) 0.00226(16)
S2 0.0194(5) 0.0229(6) 0.0204(5) 0.0014(5) -0.0010(4) 0.0006(5)

loop_
_atom_type_symbol
_atom_type_description
_atom_type_scat_dispersion_real
_atom_type_scat_dispersion_imag
_atom_type_scat_source
C C 0.0033 0.0016 'International Tables Vol C Tables 4.2.6.8 and 6.1.1.4'
H H 0.0000 0.0000 'International Tables Vol C Tables 4.2.6.8 and 6.1.1.4'
N N 0.0061 0.0033 'International Tables Vol C Tables 4.2.6.8 and 6.1.1.4'
O O 0.0106 0.0060 'International Tables Vol C Tables 4.2.6.8 and 6.1.1.4'
F F 0.0171 0.0103 'International Tables Vol C Tables 4.2.6.8 and 6.1.1.4'
P P 0.1023 0.0942 'International Tables Vol C Tables 4.2.6.8 and 6.1.1.4'
S S 0.1246 0.1234 'International Tables Vol C Tables 4.2.6.8 and 6.1.1.4'
Ru Ru -1.2594 0.8363 'International Tables Vol C Tables 4.2.6.8 and 6.1.1.4'
Cl Cl 0.1484 0.1585 'International Tables Vol C Tables 4.2.6.8 and 6.1.1.4'

loop_
_geom_angle_atom_site_label_1
_geom_angle_atom_site_label_2
_geom_angle_atom_site_label_3
_geom_angle
_geom_angle_site_symmetry_1
Cl2B C1B Cl1B 120(2) .
Cl2B C1B Cl2' 40.1(15) .
Cl1B C1B Cl2' 145(2) .
Cl2B C1B O3W 107(3) .
Cl1B C1B O3W 131(4) .
Cl2' C1B O3W 69(3) .
O3W O3W C1B 105(10) 3_766
N1 C1 C2 123.3(5) .
C3 C2 C1 119.8(5) .
C2 C3 C4 118.6(5) .
C5 C4 C3 118.8(5) .
N1 C5 C4 123.1(5) .
N1 C5 C6 114.5(5) .
C4 C5 C6 122.3(5) .
N2 C6 C7 111.0(4) .
N2 C6 C5 115.8(4) .
C7 C6 C5 133.2(5) .
C8 C7 C6 105.1(5) .
N3 C8 C7 107.7(4) .
N3 C8 C9 122.8(5) .
C7 C8 C9 129.4(5) .
C10 C9 C14 118.9(5) .
C10 C9 C8 120.4(5) .
C14 C9 C8 120.7(5) .
C11 C10 C9 120.8(6) .
C10 C11 C12 120.8(6) .
C11 C12 C13 119.7(6) .
C12 C13 C14 119.8(6) .
C13 C14 C9 120.0(6) .
N4 C15 C16 122.3(5) .
C17 C16 C15 118.5(6) .
C18 C17 C16 119.2(5) .
C17 C18 C19 120.4(5) .
N4 C19 C18 119.3(5) .
N4 C19 C20 116.2(5) .
C18 C19 C20 124.5(5) .
N5 C20 C21 118.3(5) .
N5 C20 C19 114.1(4) .
C21 C20 C19 127.6(5) .
C20 C21 C22 119.9(6) .
C23 C22 C21 119.4(5) .
C22 C23 C24 119.5(6) .
N5 C24 C23 119.5(6) .
N5 C24 C25 112.7(5) .
C23 C24 C25 127.8(5) .
N6 C25 C26 122.7(6) .
N6 C25 C24 115.0(5) .
C26 C25 C24 122.3(5) .
C25 C26 C27 118.3(6) .
C28 C27 C26 118.7(6) .
C27 C28 C29 120.9(6) .
N6 C29 C28 120.7(6) .
O1A C1A C3A 127.2(12) .
O1A C1A C2A 118.8(12) .
C3A C1A C2A 113.9(12) .
C1 N1 C5 116.4(5) .
C1 N1 Ru1 128.4(4) .
C5 N1 Ru1 115.2(3) .
C6 N2 N3 105.4(4) .
C6 N2 Ru1 117.5(3) .
N3 N2 Ru1 137.0(3) .
C8 N3 N2 110.7(4) .
C15 N4 C19 120.4(5) .
C15 N4 Ru1 127.9(4) .
C19 N4 Ru1 111.7(3) .
C24 N5 C20 123.2(5) .
C24 N5 Ru1 119.6(4) .
C20 N5 Ru1 117.2(4) .
C25 N6 C29 118.6(5) .
C25 N6 Ru1 113.7(4) .
C29 N6 Ru1 127.6(4) .
F1 P1 F2 89.1(3) .
F1 P1 F5 91.7(3) .
F2 P1 F5 94.0(4) .
F1 P1 F6 90.1(3) .
F2 P1 F6 177.6(4) .
F5 P1 F6 88.4(3) .
F1 P1 F4 90.1(3) .
F2 P1 F4 87.6(4) .
F5 P1 F4 177.6(3) .
F6 P1 F4 90.0(3) .
F1 P1 F3 176.6(3) .
F2 P1 F3 91.0(4) .
F5 P1 F3 91.7(3) .
F6 P1 F3 89.6(3) .
F4 P1 F3 86.5(3) .
F11 P2 F8 91.0(3) .
F11 P2 F10 89.5(3) .
F8 P2 F10 178.4(4) .
F11 P2 F12 179.5(3) .
F8 P2 F12 89.5(3) .
F10 P2 F12 90.1(3) .
F11 P2 F9 91.7(3) .
F8 P2 F9 90.6(3) .
F10 P2 F9 90.8(4) .
F12 P2 F9 88.2(3) .
F11 P2 F7 90.1(3) .
F8 P2 F7 87.3(3) .
F10 P2 F7 91.2(4) .
F12 P2 F7 90.1(3) .
F9 P2 F7 177.3(3) .
N5 Ru1 N2 93.96(17) .
N5 Ru1 N6 78.91(19) .
N2 Ru1 N6 88.48(17) .
N5 Ru1 N4 80.70(18) .
N2 Ru1 N4 90.62(16) .
N6 Ru1 N4 159.47(18) .
N5 Ru1 N1 170.65(17) .
N2 Ru1 N1 76.72(16) .
N6 Ru1 N1 101.25(18) .
N4 Ru1 N1 98.50(17) .
N5 Ru1 S2 92.33(13) .
N2 Ru1 S2 173.69(12) .
N6 Ru1 S2 93.14(13) .
N4 Ru1 S2 89.98(11) .
N1 Ru1 S2 96.99(12) .
O1 S2 C30 105.6(3) .
O1 S2 C31 106.6(3) .
C30 S2 C31 99.3(3) .
O1 S2 Ru1 115.18(16) .
C30 S2 Ru1 113.6(2) .
C31 S2 Ru1 115.0(2) .

loop_
_geom_bond_atom_site_label_1
_geom_bond_atom_site_label_2
_geom_bond_distance
_geom_bond_site_symmetry_2
Cl1B C1B 1.701(10) .
Cl2B C1B 1.67(4) .
Cl2' C1B 1.703(10) .
C1B O3W 1.87(16) .
O3W O3W 1.12(17) 3_766
C1 N1 1.343(7) .
C1 C2 1.386(7) .
C2 C3 1.370(8) .
C3 C4 1.388(8) .
C4 C5 1.387(7) .
C5 N1 1.368(7) .
C5 C6 1.454(7) .
C6 N2 1.341(6) .
C6 C7 1.397(7) .
C7 C8 1.369(7) .
C8 N3 1.357(7) .
C8 C9 1.458(7) .
C9 C10 1.381(8) .
C9 C14 1.401(8) .
C10 C11 1.371(8) .
C11 C12 1.374(10) .
C12 C13 1.388(10) .
C13 C14 1.393(8) .
C15 N4 1.321(6) .
C15 C16 1.384(8) .
C16 C17 1.382(8) .
C17 C18 1.377(9) .
C18 C19 1.386(7) .
C19 N4 1.366(7) .
C19 C20 1.467(8) .
C20 N5 1.357(7) .
C20 C21 1.384(8) .
C21 C22 1.398(9) .
C22 C23 1.379(9) .
C23 C24 1.385(8) .
C24 N5 1.338(7) .
C24 C25 1.480(8) .
C25 N6 1.357(7) .
C25 C26 1.370(8) .
C26 C27 1.403(10) .
C27 C28 1.367(10) .
C28 C29 1.373(8) .
C29 N6 1.360(7) .
C30 S2 1.773(6) .
C31 S2 1.774(6) .
O1A C1A 1.196(9) .
C1A C3A 1.450(14) .
C1A C2A 1.476(14) .
F1 P1 1.565(5) .
F2 P1 1.574(5) .
F3 P1 1.610(6) .
F4 P1 1.595(5) .
F5 P1 1.578(5) .
F6 P1 1.589(4) .
F7 P2 1.595(5) .
F8 P2 1.575(5) .
F9 P2 1.593(5) .
F10 P2 1.575(5) .
F11 P2 1.569(5) .
F12 P2 1.586(5) .
N1 Ru1 2.128(4) .
N2 N3 1.358(6) .
N2 Ru1 2.070(4) .
N4 Ru1 2.086(4) .
N5 Ru1 1.967(4) .
N6 Ru1 2.077(5) .
O1 S2 1.482(4) .
Ru1 S2 2.2653(14) .

loop_
_geom_torsion_atom_site_label_1
_geom_torsion_atom_site_label_2
_geom_torsion_atom_site_label_3
_geom_torsion_atom_site_label_4
_geom_torsion
_geom_torsion_site_symmetry_4
Cl2B C1B O3W O3W 2(15) 3_766
Cl1B C1B O3W O3W 163(11) 3_766
Cl2' C1B O3W O3W 17(13) 3_766
N1 C1 C2 C3 -1.2(9) .
C1 C2 C3 C4 0.9(9) .
C2 C3 C4 C5 -1.1(9) .
C3 C4 C5 N1 1.6(8) .
C3 C4 C5 C6 -175.7(5) .
N1 C5 C6 N2 -1.1(7) .
C4 C5 C6 N2 176.5(5) .
N1 C5 C6 C7 -177.4(5) .
C4 C5 C6 C7 0.2(9) .
N2 C6 C7 C8 -0.8(6) .
C5 C6 C7 C8 175.7(6) .
C6 C7 C8 N3 0.7(6) .
C6 C7 C8 C9 -179.2(6) .
N3 C8 C9 C10 155.0(6) .
C7 C8 C9 C10 -25.1(9) .
N3 C8 C9 C14 -26.8(8) .
C7 C8 C9 C14 153.1(6) .
C14 C9 C10 C11 -0.5(10) .
C8 C9 C10 C11 177.7(6) .
C9 C10 C11 C12 0.0(11) .
C10 C11 C12 C13 1.2(10) .
C11 C12 C13 C14 -2.0(10) .
C12 C13 C14 C9 1.5(9) .
C10 C9 C14 C13 -0.2(9) .
C8 C9 C14 C13 -178.5(5) .
N4 C15 C16 C17 -1.3(8) .
C15 C16 C17 C18 0.6(8) .
C16 C17 C18 C19 -0.2(8) .
C17 C18 C19 N4 0.4(8) .
C17 C18 C19 C20 -178.9(5) .
N4 C19 C20 N5 1.3(7) .
C18 C19 C20 N5 -179.4(5) .
N4 C19 C20 C21 -178.7(5) .
C18 C19 C20 C21 0.6(9) .
N5 C20 C21 C22 -0.7(8) .
C19 C20 C21 C22 179.3(6) .
C20 C21 C22 C23 2.5(9) .
C21 C22 C23 C24 -0.7(9) .
C22 C23 C24 N5 -2.9(8) .
C22 C23 C24 C25 177.7(5) .
N5 C24 C25 N6 -4.2(7) .
C23 C24 C25 N6 175.2(5) .
N5 C24 C25 C26 175.3(6) .
C23 C24 C25 C26 -5.3(9) .
N6 C25 C26 C27 0.2(10) .
C24 C25 C26 C27 -179.3(6) .
C25 C26 C27 C28 -0.7(11) .
C26 C27 C28 C29 0.3(11) .
C27 C28 C29 N6 0.6(10) .
C2 C1 N1 C5 1.6(8) .
C2 C1 N1 Ru1 179.9(4) .
C4 C5 N1 C1 -1.8(8) .
C6 C5 N1 C1 175.7(5) .
C4 C5 N1 Ru1 179.6(4) .
C6 C5 N1 Ru1 -2.8(6) .
C7 C6 N2 N3 0.5(6) .
C5 C6 N2 N3 -176.6(4) .
C7 C6 N2 Ru1 -178.2(3) .
C5 C6 N2 Ru1 4.7(6) .
C7 C8 N3 N2 -0.4(6) .
C9 C8 N3 N2 179.5(5) .
C6 N2 N3 C8 -0.1(5) .
Ru1 N2 N3 C8 178.3(4) .
C16 C15 N4 C19 1.5(7) .
C16 C15 N4 Ru1 -179.2(4) .
C18 C19 N4 C15 -1.0(7) .
C20 C19 N4 C15 178.3(4) .
C18 C19 N4 Ru1 179.5(4) .
C20 C19 N4 Ru1 -1.1(5) .
C23 C24 N5 C20 5.0(8) .
C25 C24 N5 C20 -175.5(5) .
C23 C24 N5 Ru1 -177.3(4) .
C25 C24 N5 Ru1 2.1(6) .
C21 C20 N5 C24 -3.2(8) .
C19 C20 N5 C24 176.9(5) .
C21 C20 N5 Ru1 179.1(4) .
C19 C20 N5 Ru1 -0.8(6) .
C26 C25 N6 C29 0.6(8) .
C24 C25 N6 C29 -179.9(5) .
C26 C25 N6 Ru1 -175.3(5) .
C24 C25 N6 Ru1 4.3(6) .
C28 C29 N6 C25 -1.0(8) .
C28 C29 N6 Ru1 174.2(5) .
C24 N5 Ru1 N2 -87.6(4) .
C20 N5 Ru1 N2 90.2(4) .
C24 N5 Ru1 N6 0.1(4) .
C20 N5 Ru1 N6 177.8(4) .
C24 N5 Ru1 N4 -177.6(4) .
C20 N5 Ru1 N4 0.2(4) .
C24 N5 Ru1 N1 -91.8(11) .
C20 N5 Ru1 N1 86.0(11) .
C24 N5 Ru1 S2 92.8(4) .
C20 N5 Ru1 S2 -89.4(4) .
C6 N2 Ru1 N5 176.0(4) .
N3 N2 Ru1 N5 -2.2(5) .
C6 N2 Ru1 N6 97.2(4) .
N3 N2 Ru1 N6 -81.0(5) .
C6 N2 Ru1 N4 -103.3(4) .
N3 N2 Ru1 N4 78.5(5) .
C6 N2 Ru1 N1 -4.7(4) .
N3 N2 Ru1 N1 177.1(5) .
C6 N2 Ru1 S2 -7.8(14) .
N3 N2 Ru1 S2 174.0(8) .
C25 N6 Ru1 N5 -2.5(4) .
C29 N6 Ru1 N5 -177.9(5) .
C25 N6 Ru1 N2 91.9(4) .
C29 N6 Ru1 N2 -83.5(5) .
C25 N6 Ru1 N4 4.1(7) .
C29 N6 Ru1 N4 -171.3(5) .
C25 N6 Ru1 N1 168.0(4) .
C29 N6 Ru1 N1 -7.4(5) .
C25 N6 Ru1 S2 -94.2(4) .
C29 N6 Ru1 S2 90.4(5) .
C15 N4 Ru1 N5 -178.8(4) .
C19 N4 Ru1 N5 0.5(3) .
C15 N4 Ru1 N2 87.3(4) .
C19 N4 Ru1 N2 -93.4(3) .
C15 N4 Ru1 N6 174.6(4) .
C19 N4 Ru1 N6 -6.1(7) .
C15 N4 Ru1 N1 10.6(4) .
C19 N4 Ru1 N1 -170.0(3) .
C15 N4 Ru1 S2 -86.5(4) .
C19 N4 Ru1 S2 92.9(3) .
C1 N1 Ru1 N5 -170.1(9) .
C5 N1 Ru1 N5 8.3(13) .
C1 N1 Ru1 N2 -174.4(5) .
C5 N1 Ru1 N2 4.0(4) .
C1 N1 Ru1 N6 99.9(5) .
C5 N1 Ru1 N6 -81.8(4) .
C1 N1 Ru1 N4 -85.7(5) .
C5 N1 Ru1 N4 92.6(4) .
C1 N1 Ru1 S2 5.3(5) .
C5 N1 Ru1 S2 -176.4(3) .
N5 Ru1 S2 O1 141.6(2) .
N2 Ru1 S2 O1 -34.6(11) .
N6 Ru1 S2 O1 -139.4(2) .
N4 Ru1 S2 O1 60.9(2) .
N1 Ru1 S2 O1 -37.7(2) .
N5 Ru1 S2 C30 19.5(3) .
N2 Ru1 S2 C30 -156.7(11) .
N6 Ru1 S2 C30 98.5(3) .
N4 Ru1 S2 C30 -61.2(3) .
N1 Ru1 S2 C30 -159.7(3) .
N5 Ru1 S2 C31 -93.9(3) .
N2 Ru1 S2 C31 89.9(11) .
N6 Ru1 S2 C31 -14.9(3) .
N4 Ru1 S2 C31 -174.6(3) .
N1 Ru1 S2 C31 86.9(3) .
